data_7706738
loop_
_publ_author_name
'Mikata, Yuji'
'Kuroda, Yasuko'
'Naito, Kyoko'
'Murakami, Kana'
'Yamamoto, Chihiro'
'Yabe, Shoko'
'Yonemura, Shizuka'
'Matsumoto, Arimasa'
'Katano, Hajime'

_publ_section_title
;
 Structure and electrochemical properties of
 (\m-O)<sub>2</sub>Mn<sub>2</sub>(iii,iii) and
 (\m-O)<sub>2</sub>Mn<sub>2</sub>(iii,iv) complexes supported by
 pyridine-, quinoline-, isoquinoline- and quinoxaline-based tetranitrogen
 ligands.
;
_journal_issue 12
_journal_name_full 'Dalton transactions (Cambridge, England : 2003)'
_journal_page_first 4133
_journal_page_last 4144
_journal_paper_doi 10.1039/d1dt00184a
_journal_volume 50
_journal_year 2021
_chemical_formula_moiety 'C62 H78 Cl3 Mn2 N11 O16.5'
_chemical_formula_sum 'C62 H78 Cl3 Mn2 N11 O16.5'
_chemical_formula_weight 1457.60
_space_group_crystal_system triclinic
_space_group_IT_number 2
_space_group_name_Hall '-P 1'
_space_group_name_H-M_alt 'P -1'
_atom_sites_solution_hydrogens geom
_atom_sites_solution_primary direct
_atom_sites_solution_secondary difmap
_audit_update_record
;
2021-01-18 deposited with the CCDC.	2021-03-01 downloaded from the CCDC.
;
_cell_angle_alpha 75.873(7)
_cell_angle_beta 84.419(7)
_cell_angle_gamma 74.520(5)
_cell_formula_units_Z 2
_cell_length_a 11.2594(3)
_cell_length_b 14.51210(10)
_cell_length_c 22.1759(5)
_cell_measurement_reflns_used 7137
_cell_measurement_temperature 153
_cell_measurement_theta_max 27.55
_cell_measurement_theta_min 3.02
_cell_volume 3384.43(18)
_computing_cell_refinement CrystalClear
_computing_data_collection 'CrystalClear (Rigaku/MSC Inc., 2006)'
_computing_data_reduction CrystalClear
_computing_molecular_graphics 'CrystalStructure 4.2.5'
_computing_publication_material 'CrystalStructure 4.2.5 (Rigaku, 2017)'
_computing_structure_refinement 'SHELXL Version 2016/6 (Sheldrick, 2008)'
_computing_structure_solution 'SIR92 (Altomare, et al., 1994)'
_diffrn_ambient_temperature 153
_diffrn_detector_area_resol_mean 7.314
_diffrn_measured_fraction_theta_full 0.989
_diffrn_measured_fraction_theta_max 0.981
_diffrn_measurement_device_type 'Rigaku Mercury70'
_diffrn_measurement_method \w
_diffrn_radiation_type 'Mo K\a'
_diffrn_radiation_wavelength 0.71070
_diffrn_reflns_av_R_equivalents 0.0266
_diffrn_reflns_Laue_measured_fraction_full 0.989
_diffrn_reflns_Laue_measured_fraction_max 0.981
_diffrn_reflns_limit_h_max 14
_diffrn_reflns_limit_h_min -14
_diffrn_reflns_limit_k_max 18
_diffrn_reflns_limit_k_min -18
_diffrn_reflns_limit_l_max 28
_diffrn_reflns_limit_l_min -26
_diffrn_reflns_number 33529
_diffrn_reflns_point_group_measured_fraction_full 0.989
_diffrn_reflns_point_group_measured_fraction_max 0.981
_diffrn_reflns_theta_full 25.241
_diffrn_reflns_theta_max 27.499
_diffrn_reflns_theta_min 3.022
_diffrn_standards_number 0
_exptl_absorpt_coefficient_mu 0.566
_exptl_absorpt_correction_T_max 0.893
_exptl_absorpt_correction_T_min 0.759
_exptl_absorpt_correction_type multi-scan
_exptl_absorpt_process_details 'REQAB (Rigaku, 1998)'
_exptl_crystal_colour brown
_exptl_crystal_density_diffrn 1.430
_exptl_crystal_density_method 'not measured'
_exptl_crystal_description unknown
_exptl_crystal_F_000 1520.00
_exptl_crystal_size_max 0.400
_exptl_crystal_size_mid 0.300
_exptl_crystal_size_min 0.200
_refine_diff_density_max 1.04
_refine_diff_density_min -1.05
_refine_ls_extinction_method none
_refine_ls_goodness_of_fit_ref 1.053
_refine_ls_hydrogen_treatment constr
_refine_ls_number_parameters 916
_refine_ls_number_reflns 15261
_refine_ls_number_restraints 0
_refine_ls_R_factor_all 0.0784
_refine_ls_R_factor_gt 0.0655
_refine_ls_shift/su_max 0.001
_refine_ls_structure_factor_coef Fsqd
_refine_ls_weighting_details 'w = 1/[\s^2^(Fo^2^)+(0.1011P)^2^+3.2685P] where P=(Fo^2^+2Fc^2^)/3'
_refine_ls_weighting_scheme calc
_refine_ls_wR_factor_gt 0.1831
_refine_ls_wR_factor_ref 0.1973
_reflns_Friedel_coverage 0.000
_reflns_number_gt 12405
_reflns_number_total 15261
_reflns_threshold_expression F^2^>2.0\s(F^2^)
_cod_data_source_file d1dt00184a2.cif
_cod_data_source_block 3-isoBQDMDACH-Mn(ClO4)2
_cod_depositor_comments 'Adding full bibliography for 7706733--7706742.cif.'
_cod_original_cell_volume 3384.43(17)
_cod_database_code 7706738

loop_
_space_group_symop_id
_space_group_symop_operation_xyz
1 +X,+Y,+Z
2 -X,-Y,-Z

loop_
_atom_site_label
_atom_site_type_symbol
_atom_site_fract_x
_atom_site_fract_y
_atom_site_fract_z
_atom_site_U_iso_or_equiv
_atom_site_adp_type
_atom_site_occupancy
_atom_site_site_symmetry_order
_atom_site_calc_flag
_atom_site_refinement_flags_posn
_atom_site_refinement_flags_adp
_atom_site_refinement_flags_occupancy
_atom_site_disorder_assembly
_atom_site_disorder_group
Mn1 Mn 0.98281(4) 0.96028(3) 0.73900(2) 0.03102(12) Uani 1 1 d . . . . .
Mn2 Mn 0.81653(4) 1.11471(3) 0.76855(2) 0.03418(13) Uani 1 1 d . . . . .
Cl1 Cl 0.69405(10) 1.12466(14) 0.51108(5) 0.0931(5) Uani 1 1 d . . . . .
Cl2 Cl 0.75032(8) 0.57556(6) 0.70844(4) 0.0493(2) Uani 1 1 d . . . . .
Cl3 Cl 0.28297(8) 0.13693(7) 0.85806(4) 0.0505(2) Uani 1 1 d . . . . .
O1 O 0.83278(18) 1.03372(17) 0.71463(9) 0.0376(5) Uani 1 1 d . . . . .
O2 O 0.96997(18) 1.03719(16) 0.79310(9) 0.0366(4) Uani 1 1 d . . . . .
O3 O 0.7157(5) 1.2321(4) 0.4945(3) 0.139(2) Uani 1 1 d . . . . .
O4 O 0.7433(5) 1.0985(5) 0.5659(2) 0.137(2) Uani 1 1 d . . . . .
O5 O 0.5646(4) 1.1358(5) 0.5211(3) 0.1327(19) Uani 1 1 d . . . . .
O6 O 0.7246(7) 1.1082(7) 0.4563(3) 0.139(3) Uani 0.7 1 d . . P . .
O7 O 0.7683(13) 0.9967(9) 0.5196(6) 0.102(5) Uani 0.3 1 d . . P . .
O8 O 0.6859(3) 0.5505(3) 0.6662(2) 0.0942(13) Uani 1 1 d . . . . .
O9 O 0.8621(3) 0.5977(2) 0.68195(18) 0.0799(10) Uani 1 1 d . . . . .
O10 O 0.7821(4) 0.4935(3) 0.7587(2) 0.1107(15) Uani 1 1 d . . . . .
O11 O 0.6742(3) 0.6578(3) 0.72924(19) 0.0880(11) Uani 1 1 d . . . . .
O12 O 0.3059(4) 0.1194(3) 0.79779(17) 0.0945(12) Uani 1 1 d . . . . .
O13 O 0.3800(4) 0.1660(4) 0.87507(19) 0.1158(17) Uani 1 1 d . . . . .
O14 O 0.2815(6) 0.0467(5) 0.8984(3) 0.182(3) Uani 1 1 d . . . . .
O15 O 0.1689(4) 0.1989(5) 0.8619(4) 0.185(3) Uani 1 1 d . . . . .
O16 O 0.1074(7) -0.0771(5) 0.9518(3) 0.0681(16) Uani 0.5 1 d . . P . .
O17 O 0.0615(5) 0.0018(5) 0.9586(3) 0.0666(16) Uani 0.5 1 d . . P . .
O18 O 0.1977(8) -0.2311(14) 0.9737(3) 0.169(7) Uani 0.5 1 d . . P . .
O19 O 0.2253(9) -0.3510(12) 0.9753(4) 0.126(4) Uani 0.5 1 d . . P . .
O20 O 0.3297(13) -0.4117(7) 0.9853(4) 0.053(3) Uani 0.25 1 d . . P . .
O21 O 0.4335(13) -0.4717(9) 0.9967(6) 0.071(3) Uani 0.25 1 d . . P . .
N1 N 1.1728(2) 0.88916(19) 0.75035(11) 0.0346(5) Uani 1 1 d . . . . .
N2 N 0.9878(2) 0.85018(18) 0.69075(11) 0.0339(5) Uani 1 1 d . . . . .
N3 N 1.0653(2) 1.04300(19) 0.66567(11) 0.0355(5) Uani 1 1 d . . . . .
N4 N 0.9264(2) 0.85379(19) 0.80895(12) 0.0368(5) Uani 1 1 d . . . . .
N5 N 0.6613(2) 1.2256(2) 0.72797(12) 0.0408(6) Uani 1 1 d . . . . .
N6 N 0.7746(2) 1.1858(2) 0.84433(12) 0.0417(6) Uani 1 1 d . . . . .
N7 N 0.9000(2) 1.22820(19) 0.71076(11) 0.0377(5) Uani 1 1 d . . . . .
N8 N 0.7029(2) 1.0304(2) 0.83275(11) 0.0432(6) Uani 1 1 d . . . . .
N9 N 0.5469(3) 0.9461(3) 0.68802(16) 0.0621(8) Uani 1 1 d . . . . .
N10 N 0.1525(4) 0.5663(3) 0.85182(19) 0.0777(11) Uani 1 1 d . . . . .
N11 N 0.4814(5) 0.4679(4) 0.5868(2) 0.0760(13) Uani 0.8 1 d . . P . .
N12 N 0.333(2) 0.5864(17) 0.5002(10) 0.084(6) Uani 0.2 1 d . . P . .
C1 C 1.2108(3) 0.8216(2) 0.70553(13) 0.0352(6) Uani 1 1 d . . . . .
H1 H 1.219530 0.863498 0.663087 0.042 Uiso 1 1 calc R U . . .
C2 C 1.1082(3) 0.7722(2) 0.70374(14) 0.0357(6) Uani 1 1 d . . . . .
H2 H 1.099403 0.730444 0.746226 0.043 Uiso 1 1 calc R U . . .
C3 C 1.1400(3) 0.7047(2) 0.65848(16) 0.0422(7) Uani 1 1 d . . . . .
H3A H 1.143496 0.744503 0.615493 0.051 Uiso 1 1 calc R U . . .
H3B H 1.074409 0.669875 0.661183 0.051 Uiso 1 1 calc R U . . .
C4 C 1.2637(3) 0.6296(3) 0.67267(18) 0.0476(8) Uani 1 1 d . . . . .
H4A H 1.257606 0.585183 0.713904 0.057 Uiso 1 1 calc R U . . .
H4B H 1.283984 0.589400 0.641089 0.057 Uiso 1 1 calc R U . . .
C5 C 1.3657(3) 0.6803(3) 0.67246(17) 0.0478(8) Uani 1 1 d . . . . .
H5A H 1.375899 0.721153 0.630403 0.057 Uiso 1 1 calc R U . . .
H5B H 1.444483 0.630360 0.682872 0.057 Uiso 1 1 calc R U . . .
C6 C 1.3349(3) 0.7450(2) 0.71978(15) 0.0421(7) Uani 1 1 d . . . . .
H6A H 1.400939 0.778908 0.718349 0.051 Uiso 1 1 calc R U . . .
H6B H 1.330327 0.703508 0.762188 0.051 Uiso 1 1 calc R U . . .
C7 C 1.2364(3) 0.9698(2) 0.73285(14) 0.0375(6) Uani 1 1 d . . . . .
H7A H 1.326257 0.942249 0.727674 0.045 Uiso 1 1 calc R U . . .
H7B H 1.222697 1.006592 0.766160 0.045 Uiso 1 1 calc R U . . .
C8 C 1.0087(3) 1.1022(2) 0.61579(14) 0.0364(6) Uani 1 1 d . . . . .
H8 H 0.924821 1.104795 0.611037 0.044 Uiso 1 1 calc R U . . .
C9 C 1.1869(3) 1.0377(2) 0.67307(14) 0.0354(6) Uani 1 1 d . . . . .
C10 C 1.2508(3) 1.0920(2) 0.63046(15) 0.0384(6) Uani 1 1 d . . . . .
H10 H 1.335034 1.086516 0.636502 0.046 Uiso 1 1 calc R U . . .
C11 C 1.2514(3) 1.2180(3) 0.53231(18) 0.0514(8) Uani 1 1 d . . . . .
H11 H 1.335117 1.216486 0.536634 0.062 Uiso 1 1 calc R U . . .
C12 C 1.1877(4) 1.2797(3) 0.48244(19) 0.0579(9) Uani 1 1 d . . . . .
H12 H 1.227602 1.321464 0.452419 0.070 Uiso 1 1 calc R U . . .
C13 C 1.0642(4) 1.2827(3) 0.47471(18) 0.0519(8) Uani 1 1 d . . . . .
H13 H 1.022366 1.325625 0.439349 0.062 Uiso 1 1 calc R U . . .
C14 C 1.0041(3) 1.2249(2) 0.51714(15) 0.0439(7) Uani 1 1 d . . . . .
H14 H 0.920701 1.227068 0.511648 0.053 Uiso 1 1 calc R U . . .
C15 C 1.0674(3) 1.1612(2) 0.56976(14) 0.0365(6) Uani 1 1 d . . . . .
C16 C 1.1923(3) 1.1568(2) 0.57716(15) 0.0377(6) Uani 1 1 d . . . . .
C17 C 1.2038(3) 0.8374(3) 0.81588(14) 0.0461(8) Uani 1 1 d . . . . .
H17A H 1.164243 0.880612 0.843763 0.055 Uiso 1 1 calc R U . . .
H17B H 1.293372 0.819960 0.819981 0.055 Uiso 1 1 calc R U . . .
H17C H 1.174032 0.777611 0.826967 0.055 Uiso 1 1 calc R U . . .
C18 C 0.8822(3) 0.8083(2) 0.71858(14) 0.0386(6) Uani 1 1 d . . . . .
H18A H 0.803486 0.855760 0.704430 0.046 Uiso 1 1 calc R U . . .
H18B H 0.887586 0.747245 0.704919 0.046 Uiso 1 1 calc R U . . .
C19 C 0.9294(3) 0.8457(2) 0.86912(15) 0.0400(6) Uani 1 1 d . . . . .
H19 H 0.956066 0.893579 0.883084 0.048 Uiso 1 1 calc R U . . .
C20 C 0.8855(3) 0.7868(2) 0.78772(15) 0.0377(6) Uani 1 1 d . . . . .
C21 C 0.8510(3) 0.7100(3) 0.82746(16) 0.0450(7) Uani 1 1 d . . . . .
H21 H 0.824215 0.663988 0.811608 0.054 Uiso 1 1 calc R U . . .
C22 C 0.8209(5) 0.6212(3) 0.9366(2) 0.0685(12) Uani 1 1 d . . . . .
H22 H 0.793956 0.572983 0.923155 0.082 Uiso 1 1 calc R U . . .
C23 C 0.8269(5) 0.6158(4) 0.9989(2) 0.0797(14) Uani 1 1 d . . . . .
H23 H 0.805899 0.562557 1.028522 0.096 Uiso 1 1 calc R U . . .
C24 C 0.8635(4) 0.6876(4) 1.01963(19) 0.0707(12) Uani 1 1 d . . . . .
H24 H 0.864735 0.683374 1.063013 0.085 Uiso 1 1 calc R U . . .
C25 C 0.8972(3) 0.7634(3) 0.97846(17) 0.0550(9) Uani 1 1 d . . . . .
H25 H 0.922010 0.811748 0.992815 0.066 Uiso 1 1 calc R U . . .
C26 C 0.8949(3) 0.7691(3) 0.91396(15) 0.0440(7) Uani 1 1 d . . . . .
C27 C 0.8552(3) 0.6990(3) 0.89261(16) 0.0490(8) Uani 1 1 d . . . . .
C28 C 0.9658(3) 0.8905(2) 0.62310(14) 0.0404(7) Uani 1 1 d . . . . .
H28A H 0.947268 0.840705 0.605210 0.049 Uiso 1 1 calc R U . . .
H28B H 1.039739 0.908630 0.602093 0.049 Uiso 1 1 calc R U . . .
H28C H 0.896023 0.948745 0.617519 0.049 Uiso 1 1 calc R U . . .
C29 C 0.6284(3) 1.3028(3) 0.76675(14) 0.0437(7) Uani 1 1 d . . . . .
H29 H 0.687750 1.345075 0.754098 0.052 Uiso 1 1 calc R U . . .
C30 C 0.6464(3) 1.2534(3) 0.83551(15) 0.0452(7) Uani 1 1 d . . . . .
H30 H 0.586302 1.211740 0.848328 0.054 Uiso 1 1 calc R U . . .
C31 C 0.6165(3) 1.3300(3) 0.87553(16) 0.0545(9) Uani 1 1 d . . . . .
H31A H 0.627095 1.296178 0.919926 0.065 Uiso 1 1 calc R U . . .
H31B H 0.674856 1.372374 0.864039 0.065 Uiso 1 1 calc R U . . .
C32 C 0.4848(4) 1.3935(3) 0.86644(18) 0.0616(10) Uani 1 1 d . . . . .
H32A H 0.425654 1.352013 0.879344 0.074 Uiso 1 1 calc R U . . .
H32B H 0.467446 1.442719 0.892270 0.074 Uiso 1 1 calc R U . . .
C33 C 0.4705(4) 1.4450(3) 0.79789(18) 0.0623(11) Uani 1 1 d . . . . .
H33A H 0.527678 1.488258 0.785759 0.075 Uiso 1 1 calc R U . . .
H33B H 0.385319 1.486405 0.791264 0.075 Uiso 1 1 calc R U . . .
C34 C 0.4982(3) 1.3702(3) 0.75726(17) 0.0531(9) Uani 1 1 d . . . . .
H34A H 0.489747 1.405239 0.712988 0.064 Uiso 1 1 calc R U . . .
H34B H 0.437343 1.329977 0.767536 0.064 Uiso 1 1 calc R U . . .
C35 C 0.7034(3) 1.2696(3) 0.66422(14) 0.0436(7) Uani 1 1 d . . . . .
H35A H 0.641558 1.330873 0.646681 0.052 Uiso 1 1 calc R U . . .
H35B H 0.710575 1.223378 0.636990 0.052 Uiso 1 1 calc R U . . .
C36 C 1.0121(3) 1.2383(2) 0.71428(14) 0.0374(6) Uani 1 1 d . . . . .
H36 H 1.063502 1.193584 0.745855 0.045 Uiso 1 1 calc R U . . .
C37 C 0.8249(3) 1.2917(2) 0.66555(13) 0.0375(6) Uani 1 1 d . . . . .
C38 C 0.8613(3) 1.3668(2) 0.62451(13) 0.0391(7) Uani 1 1 d . . . . .
H38 H 0.806313 1.410761 0.594229 0.047 Uiso 1 1 calc R U . . .
C39 C 1.0259(4) 1.4540(3) 0.58643(17) 0.0508(8) Uani 1 1 d . . . . .
H39 H 0.974371 1.500234 0.555500 0.061 Uiso 1 1 calc R U . . .
C40 C 1.1437(4) 1.4606(3) 0.59126(18) 0.0576(9) Uani 1 1 d . . . . .
H40 H 1.173079 1.511497 0.563531 0.069 Uiso 1 1 calc R U . . .
C41 C 1.2220(4) 1.3927(3) 0.63688(18) 0.0551(9) Uani 1 1 d . . . . .
H41 H 1.303769 1.397731 0.639309 0.066 Uiso 1 1 calc R U . . .
C42 C 1.1806(3) 1.3201(3) 0.67739(16) 0.0459(7) Uani 1 1 d . . . . .
H42 H 1.233279 1.274833 0.708218 0.055 Uiso 1 1 calc R U . . .
C43 C 1.0592(3) 1.3119(2) 0.67367(14) 0.0380(6) Uani 1 1 d . . . . .
C44 C 0.9811(3) 1.3788(2) 0.62727(14) 0.0396(7) Uani 1 1 d . . . . .
C45 C 0.5582(3) 1.1836(3) 0.72121(18) 0.0552(9) Uani 1 1 d . . . . .
H45A H 0.589279 1.128011 0.701299 0.066 Uiso 1 1 calc R U . . .
H45B H 0.495210 1.233903 0.695503 0.066 Uiso 1 1 calc R U . . .
H45C H 0.521924 1.160949 0.762379 0.066 Uiso 1 1 calc R U . . .
C46 C 0.7755(3) 1.1057(3) 0.90164(14) 0.0478(8) Uani 1 1 d . . . . .
H46A H 0.861697 1.069484 0.911517 0.057 Uiso 1 1 calc R U . . .
H46B H 0.738211 1.135063 0.937126 0.057 Uiso 1 1 calc R U . . .
C47 C 0.6483(3) 0.9677(3) 0.81989(14) 0.0458(8) Uani 1 1 d . . . . .
H47 H 0.643430 0.966815 0.777510 0.055 Uiso 1 1 calc R U . . .
C48 C 0.7056(3) 1.0360(3) 0.89328(14) 0.0451(8) Uani 1 1 d . . . . .
C49 C 0.6552(3) 0.9770(3) 0.94112(15) 0.0516(9) Uani 1 1 d . . . . .
H49 H 0.656277 0.983706 0.982608 0.062 Uiso 1 1 calc R U . . .
C50 C 0.5567(4) 0.8361(4) 0.97549(18) 0.0666(12) Uani 1 1 d . . . . .
H50 H 0.555696 0.838469 1.017978 0.080 Uiso 1 1 calc R U . . .
C51 C 0.5155(4) 0.7664(4) 0.9597(2) 0.0812(15) Uani 1 1 d . . . . .
H51 H 0.488343 0.718939 0.991668 0.097 Uiso 1 1 calc R U . . .
C52 C 0.5113(4) 0.7615(4) 0.8966(2) 0.0769(14) Uani 1 1 d . . . . .
H52 H 0.482398 0.711319 0.886735 0.092 Uiso 1 1 calc R U . . .
C53 C 0.5493(4) 0.8295(4) 0.85102(18) 0.0650(12) Uani 1 1 d . . . . .
H53 H 0.543861 0.828586 0.808687 0.078 Uiso 1 1 calc R U . . .
C54 C 0.5970(3) 0.9019(3) 0.86587(16) 0.0518(9) Uani 1 1 d . . . . .
C55 C 0.6015(3) 0.9061(3) 0.92868(15) 0.0525(9) Uani 1 1 d . . . . .
C56 C 0.8687(3) 1.2367(3) 0.85064(17) 0.0518(8) Uani 1 1 d . . . . .
H56A H 0.951130 1.193200 0.847505 0.062 Uiso 1 1 calc R U . . .
H56B H 0.857102 1.254207 0.891171 0.062 Uiso 1 1 calc R U . . .
H56C H 0.860296 1.296402 0.817442 0.062 Uiso 1 1 calc R U . . .
C57 C 0.5684(3) 0.9175(3) 0.64520(19) 0.0550(9) Uani 1 1 d . . . . .
C58 C 0.6006(8) 0.8800(7) 0.5901(4) 0.145(3) Uani 1 1 d . . . . .
H58A H 0.534554 0.910287 0.560336 0.173 Uiso 1 1 calc R U . . .
H58B H 0.611800 0.808613 0.600867 0.173 Uiso 1 1 calc R U . . .
H58C H 0.677529 0.895316 0.571276 0.173 Uiso 1 1 calc R U . . .
C59 C 0.1184(4) 0.5166(4) 0.8281(2) 0.0636(11) Uani 1 1 d . . . . .
C60 C 0.0751(6) 0.4573(4) 0.7975(3) 0.0903(16) Uani 1 1 d . . . . .
H60A H -0.003741 0.447032 0.816904 0.108 Uiso 1 1 calc R U . . .
H60B H 0.135510 0.393680 0.800929 0.108 Uiso 1 1 calc R U . . .
H60C H 0.063692 0.490087 0.753490 0.108 Uiso 1 1 calc R U . . .
C61 C 0.5152(5) 0.5355(4) 0.5613(2) 0.0612(12) Uani 0.8 1 d . . P . .
C62 C 0.5504(7) 0.6236(5) 0.5288(3) 0.100(2) Uani 1 1 d . . . . .
C63 C 0.415(2) 0.6105(16) 0.5104(9) 0.059(5) Uani 0.2 1 d . . P . .

loop_
_atom_site_aniso_label
_atom_site_aniso_U_11
_atom_site_aniso_U_22
_atom_site_aniso_U_33
_atom_site_aniso_U_23
_atom_site_aniso_U_13
_atom_site_aniso_U_12
Mn1 0.0243(2) 0.0456(2) 0.0223(2) -0.00121(17) -0.00388(15) -0.01226(17)
Mn2 0.0251(2) 0.0496(3) 0.0247(2) -0.00147(18) -0.00392(16) -0.00921(18)
Cl1 0.0447(6) 0.1839(15) 0.0451(5) -0.0063(7) -0.0084(4) -0.0346(7)
Cl2 0.0446(4) 0.0500(4) 0.0590(5) -0.0182(4) -0.0034(4) -0.0158(3)
Cl3 0.0352(4) 0.0714(5) 0.0454(4) -0.0102(4) -0.0071(3) -0.0150(4)
O1 0.0282(10) 0.0598(13) 0.0248(9) 0.0004(9) -0.0052(8) -0.0186(9)
O2 0.0314(10) 0.0531(12) 0.0251(9) -0.0015(8) -0.0063(8) -0.0153(9)
O3 0.092(3) 0.148(4) 0.173(5) 0.003(4) -0.004(3) -0.058(3)
O4 0.113(4) 0.207(6) 0.099(3) -0.022(3) -0.058(3) -0.046(4)
O5 0.050(2) 0.203(5) 0.150(4) -0.034(4) -0.009(2) -0.044(3)
O6 0.142(6) 0.223(8) 0.074(4) -0.071(5) 0.055(4) -0.067(6)
O7 0.100(9) 0.084(8) 0.100(9) -0.025(7) -0.050(8) 0.035(7)
O8 0.063(2) 0.112(3) 0.125(3) -0.081(3) -0.034(2) 0.0092(18)
O9 0.0600(18) 0.0624(17) 0.119(3) -0.0208(18) 0.0210(18) -0.0266(14)
O10 0.083(3) 0.124(3) 0.102(3) 0.040(3) -0.019(2) -0.043(2)
O11 0.0626(19) 0.100(2) 0.121(3) -0.076(2) -0.0004(19) -0.0088(17)
O12 0.116(3) 0.126(3) 0.068(2) -0.032(2) -0.007(2) -0.063(3)
O13 0.072(2) 0.227(5) 0.093(3) -0.079(3) 0.003(2) -0.076(3)
O14 0.170(6) 0.195(6) 0.147(5) 0.094(5) -0.039(4) -0.095(5)
O15 0.062(3) 0.232(7) 0.286(8) -0.178(6) -0.046(4) 0.040(3)
O16 0.084(4) 0.088(4) 0.044(3) -0.007(3) -0.004(3) -0.047(4)
O17 0.036(3) 0.088(4) 0.058(3) 0.008(3) -0.002(2) -0.008(3)
O18 0.070(5) 0.43(2) 0.021(3) -0.024(7) -0.006(3) -0.117(9)
O19 0.081(6) 0.234(13) 0.066(5) -0.029(7) -0.024(4) -0.043(8)
O20 0.100(9) 0.043(5) 0.038(5) -0.021(4) 0.015(5) -0.048(6)
O21 0.093(9) 0.064(7) 0.074(8) -0.036(6) -0.014(7) -0.029(7)
N1 0.0233(11) 0.0536(14) 0.0264(11) -0.0056(10) -0.0046(9) -0.0105(10)
N2 0.0290(12) 0.0422(12) 0.0292(12) -0.0011(10) -0.0080(9) -0.0107(10)
N3 0.0273(12) 0.0468(13) 0.0352(13) -0.0130(10) -0.0021(9) -0.0104(10)
N4 0.0265(12) 0.0441(13) 0.0381(13) -0.0036(10) -0.0065(10) -0.0093(10)
N5 0.0290(12) 0.0553(15) 0.0306(12) -0.0009(11) -0.0067(10) -0.0041(11)
N6 0.0294(12) 0.0592(16) 0.0303(12) -0.0080(11) -0.0046(10) -0.0012(11)
N7 0.0366(13) 0.0412(13) 0.0305(12) -0.0042(10) -0.0054(10) -0.0038(10)
N8 0.0308(13) 0.0652(17) 0.0235(11) -0.0015(11) -0.0007(9) -0.0028(12)
N9 0.0503(19) 0.082(2) 0.0510(19) -0.0161(17) -0.0007(15) -0.0118(16)
N10 0.077(3) 0.084(3) 0.061(2) -0.010(2) 0.0016(19) -0.009(2)
N11 0.091(4) 0.074(3) 0.061(3) -0.004(2) 0.003(2) -0.028(3)
N12 0.081(14) 0.103(15) 0.080(14) 0.002(11) -0.033(11) -0.054(12)
C1 0.0306(14) 0.0431(15) 0.0294(13) -0.0032(11) -0.0041(11) -0.0088(11)
C2 0.0308(14) 0.0418(15) 0.0315(14) -0.0008(11) -0.0078(11) -0.0085(11)
C3 0.0384(16) 0.0448(16) 0.0435(17) -0.0074(13) -0.0067(13) -0.0112(13)
C4 0.0427(18) 0.0455(17) 0.0516(19) -0.0086(15) -0.0068(15) -0.0063(14)
C5 0.0362(17) 0.0537(19) 0.0477(19) -0.0084(15) -0.0032(14) -0.0036(14)
C6 0.0291(14) 0.0519(17) 0.0423(17) -0.0058(14) -0.0045(12) -0.0082(13)
C7 0.0238(13) 0.0527(17) 0.0390(15) -0.0137(13) -0.0042(11) -0.0107(12)
C8 0.0289(14) 0.0471(16) 0.0364(15) -0.0147(12) -0.0029(11) -0.0096(12)
C9 0.0267(13) 0.0425(15) 0.0406(15) -0.0161(12) 0.0003(11) -0.0092(11)
C10 0.0268(13) 0.0408(15) 0.0497(17) -0.0141(13) 0.0004(12) -0.0093(11)
C11 0.0470(19) 0.0452(17) 0.062(2) -0.0089(16) 0.0052(16) -0.0177(15)
C12 0.066(2) 0.0441(18) 0.061(2) -0.0044(16) 0.0065(19) -0.0199(17)
C13 0.066(2) 0.0433(17) 0.049(2) -0.0109(15) -0.0095(17) -0.0136(16)
C14 0.0497(19) 0.0429(16) 0.0426(17) -0.0151(13) -0.0074(14) -0.0106(14)
C15 0.0377(15) 0.0375(14) 0.0383(15) -0.0171(12) -0.0015(12) -0.0083(11)
C16 0.0350(15) 0.0351(14) 0.0451(17) -0.0151(12) 0.0041(12) -0.0089(11)
C17 0.0317(15) 0.073(2) 0.0279(14) -0.0018(14) -0.0079(12) -0.0098(14)
C18 0.0297(14) 0.0478(16) 0.0402(16) -0.0059(13) -0.0069(12) -0.0145(12)
C19 0.0280(14) 0.0485(16) 0.0414(16) -0.0055(13) -0.0062(12) -0.0089(12)
C20 0.0268(13) 0.0468(16) 0.0400(16) -0.0064(13) -0.0037(11) -0.0123(12)
C21 0.0374(16) 0.0539(18) 0.0449(18) -0.0062(14) -0.0003(13) -0.0187(14)
C22 0.084(3) 0.073(3) 0.051(2) 0.001(2) 0.006(2) -0.040(2)
C23 0.101(4) 0.089(3) 0.048(2) 0.008(2) 0.005(2) -0.044(3)
C24 0.077(3) 0.093(3) 0.0372(19) -0.001(2) -0.0022(19) -0.025(2)
C25 0.0460(19) 0.074(2) 0.0418(18) -0.0055(17) -0.0068(15) -0.0145(17)
C26 0.0303(15) 0.0557(18) 0.0409(17) -0.0026(14) -0.0033(12) -0.0089(13)
C27 0.0438(18) 0.059(2) 0.0423(18) -0.0019(15) 0.0008(14) -0.0183(15)
C28 0.0460(17) 0.0449(16) 0.0309(14) -0.0034(12) -0.0147(12) -0.0124(13)
C29 0.0346(16) 0.0548(18) 0.0324(15) -0.0029(13) -0.0001(12) -0.0025(13)
C30 0.0324(15) 0.0602(19) 0.0322(15) -0.0043(14) -0.0023(12) 0.0013(13)
C31 0.0455(19) 0.069(2) 0.0353(17) -0.0090(16) -0.0010(14) 0.0053(16)
C32 0.051(2) 0.068(2) 0.048(2) -0.0100(18) 0.0022(16) 0.0111(18)
C33 0.050(2) 0.069(2) 0.046(2) -0.0015(17) 0.0005(16) 0.0117(18)
C34 0.0372(17) 0.066(2) 0.0411(18) 0.0003(16) -0.0062(14) 0.0027(15)
C35 0.0380(16) 0.0545(18) 0.0296(15) 0.0000(13) -0.0074(12) -0.0031(13)
C36 0.0381(16) 0.0389(14) 0.0331(14) -0.0088(12) -0.0059(12) -0.0041(12)
C37 0.0359(15) 0.0419(15) 0.0282(14) -0.0062(11) -0.0042(11) 0.0006(12)
C38 0.0440(17) 0.0388(15) 0.0271(14) -0.0057(11) -0.0024(12) 0.0007(12)
C39 0.061(2) 0.0431(17) 0.0441(18) -0.0045(14) -0.0002(16) -0.0122(15)
C40 0.070(3) 0.052(2) 0.052(2) -0.0078(16) 0.0061(18) -0.0238(18)
C41 0.056(2) 0.060(2) 0.056(2) -0.0167(17) 0.0009(17) -0.0242(17)
C42 0.0477(18) 0.0492(17) 0.0439(18) -0.0153(14) -0.0025(14) -0.0127(14)
C43 0.0423(16) 0.0357(14) 0.0358(15) -0.0129(12) -0.0017(12) -0.0051(12)
C44 0.0468(17) 0.0358(14) 0.0329(15) -0.0089(12) 0.0017(12) -0.0050(12)
C45 0.0344(17) 0.070(2) 0.054(2) 0.0030(17) -0.0184(15) -0.0116(16)
C46 0.0405(17) 0.066(2) 0.0249(14) -0.0068(14) -0.0081(12) 0.0058(15)
C47 0.0315(15) 0.072(2) 0.0265(14) -0.0001(14) -0.0050(12) -0.0086(14)
C48 0.0297(15) 0.066(2) 0.0268(14) -0.0045(13) -0.0042(11) 0.0057(13)
C49 0.0383(17) 0.074(2) 0.0247(14) -0.0016(14) -0.0007(12) 0.0065(16)
C50 0.052(2) 0.099(3) 0.0336(18) 0.0103(19) -0.0016(16) -0.016(2)
C51 0.064(3) 0.123(4) 0.051(2) 0.015(3) -0.006(2) -0.045(3)
C52 0.063(3) 0.109(4) 0.058(3) 0.012(2) -0.014(2) -0.045(3)
C53 0.045(2) 0.106(3) 0.0411(19) 0.009(2) -0.0129(15) -0.034(2)
C54 0.0278(15) 0.082(2) 0.0349(16) 0.0049(16) -0.0056(12) -0.0106(15)
C55 0.0317(16) 0.081(2) 0.0312(16) 0.0033(16) -0.0013(12) -0.0062(16)
C56 0.0413(18) 0.074(2) 0.0417(18) -0.0209(17) -0.0046(14) -0.0090(16)
C57 0.0334(17) 0.083(3) 0.053(2) -0.0230(19) -0.0067(15) -0.0123(16)
C58 0.148(7) 0.203(9) 0.115(6) -0.110(6) 0.001(5) -0.034(6)
C59 0.053(2) 0.073(3) 0.053(2) -0.006(2) 0.0008(18) -0.0033(19)
C60 0.097(4) 0.095(4) 0.082(4) -0.016(3) -0.025(3) -0.026(3)
C61 0.064(3) 0.065(3) 0.056(3) -0.013(2) 0.001(2) -0.021(2)
C62 0.140(6) 0.104(4) 0.085(4) -0.028(3) 0.020(4) -0.084(4)
C63 0.072(13) 0.075(12) 0.039(9) 0.001(8) -0.008(9) -0.043(11)

loop_
_atom_type_symbol
_atom_type_description
_atom_type_scat_dispersion_real
_atom_type_scat_dispersion_imag
_atom_type_scat_source
C C 0.0033 0.0016
;
International Tables for Crystallography
(Vol. C, Tables 4.2.6.8 and 6.1.1.4)
;
H H 0.0000 0.0000
;
International Tables for Crystallography
(Vol. C, Table 6.1.1.4)
;
Cl Cl 0.1484 0.1585
;
International Tables for Crystallography
(Vol. C, Tables 4.2.6.8 and 6.1.1.4)
;
Mn Mn 0.3368 0.7283
;
International Tables for Crystallography
(Vol. C, Tables 4.2.6.8 and 6.1.1.4)
;
N N 0.0061 0.0033
;
International Tables for Crystallography
(Vol. C, Tables 4.2.6.8 and 6.1.1.4)
;
O O 0.0106 0.0060
;
International Tables for Crystallography
(Vol. C, Tables 4.2.6.8 and 6.1.1.4)
;

loop_
_geom_angle_atom_site_label_1
_geom_angle_atom_site_label_2
_geom_angle_atom_site_label_3
_geom_angle
_geom_angle_site_symmetry_1
_geom_angle_site_symmetry_3
_geom_angle_publ_flag
O1 Mn1 O2 86.16(10) . . ?
O1 Mn1 N3 90.77(9) . . ?
O2 Mn1 N3 97.32(9) . . ?
O1 Mn1 N4 97.84(9) . . ?
O2 Mn1 N4 90.42(10) . . ?
N3 Mn1 N4 168.80(10) . . ?
O1 Mn1 N2 95.71(10) . . ?
O2 Mn1 N2 168.73(9) . . ?
N3 Mn1 N2 93.78(9) . . ?
N4 Mn1 N2 78.32(10) . . ?
O1 Mn1 N1 168.34(9) . . ?
O2 Mn1 N1 97.06(10) . . ?
N3 Mn1 N1 77.72(10) . . ?
N4 Mn1 N1 93.36(9) . . ?
N2 Mn1 N1 83.33(10) . . ?
O1 Mn1 Mn2 42.98(7) . . ?
O2 Mn1 Mn2 43.17(7) . . ?
N3 Mn1 Mn2 95.16(7) . . ?
N4 Mn1 Mn2 96.02(7) . . ?
N2 Mn1 Mn2 137.70(7) . . ?
N1 Mn1 Mn2 138.96(7) . . ?
O1 Mn2 O2 83.69(9) . . ?
O1 Mn2 N6 166.60(10) . . ?
O2 Mn2 N6 97.47(9) . . ?
O1 Mn2 N5 97.82(10) . . ?
O2 Mn2 N5 167.41(10) . . ?
N6 Mn2 N5 83.97(10) . . ?
O1 Mn2 N8 90.49(10) . . ?
O2 Mn2 N8 98.86(9) . . ?
N6 Mn2 N8 76.13(11) . . ?
N5 Mn2 N8 93.63(10) . . ?
O1 Mn2 N7 99.89(9) . . ?
O2 Mn2 N7 90.63(9) . . ?
N6 Mn2 N7 93.46(11) . . ?
N5 Mn2 N7 76.79(10) . . ?
N8 Mn2 N7 166.67(10) . . ?
O1 Mn2 Mn1 41.74(6) . . ?
O2 Mn2 Mn1 41.96(7) . . ?
N6 Mn2 Mn1 137.96(7) . . ?
N5 Mn2 Mn1 138.07(8) . . ?
N8 Mn2 Mn1 96.60(8) . . ?
N7 Mn2 Mn1 96.71(7) . . ?
O6 Cl1 O4 137.4(5) . . ?
O6 Cl1 O5 108.5(4) . . ?
O4 Cl1 O5 107.4(3) . . ?
O6 Cl1 O3 95.5(5) . . ?
O4 Cl1 O3 95.2(4) . . ?
O5 Cl1 O3 106.8(3) . . ?
O6 Cl1 O7 71.7(6) . . ?
O4 Cl1 O7 75.8(5) . . ?
O5 Cl1 O7 108.8(6) . . ?
O3 Cl1 O7 144.4(6) . . ?
O8 Cl2 O10 108.0(3) . . ?
O8 Cl2 O9 112.4(3) . . ?
O10 Cl2 O9 106.9(2) . . ?
O8 Cl2 O11 109.3(2) . . ?
O10 Cl2 O11 110.8(3) . . ?
O9 Cl2 O11 109.4(2) . . ?
O15 Cl3 O13 115.7(3) . . ?
O15 Cl3 O14 107.7(5) . . ?
O13 Cl3 O14 106.5(4) . . ?
O15 Cl3 O12 109.9(3) . . ?
O13 Cl3 O12 110.1(2) . . ?
O14 Cl3 O12 106.6(4) . . ?
Mn1 O1 Mn2 95.27(9) . . ?
Mn1 O2 Mn2 94.87(9) . . ?
O20 O19 O18 124.2(10) . . ?
O21 O20 O19 178.5(11) . . ?
O20 O21 O21 169.7(17) . 2_647 ?
C7 N1 C17 107.2(2) . . ?
C7 N1 C1 110.4(2) . . ?
C17 N1 C1 112.7(2) . . ?
C7 N1 Mn1 104.77(18) . . ?
C17 N1 Mn1 113.46(18) . . ?
C1 N1 Mn1 107.93(16) . . ?
C28 N2 C18 107.4(2) . . ?
C28 N2 C2 113.3(2) . . ?
C18 N2 C2 110.0(2) . . ?
C28 N2 Mn1 112.76(18) . . ?
C18 N2 Mn1 104.43(18) . . ?
C2 N2 Mn1 108.61(17) . . ?
C8 N3 C9 119.5(3) . . ?
C8 N3 Mn1 125.3(2) . . ?
C9 N3 Mn1 115.1(2) . . ?
C19 N4 C20 119.6(3) . . ?
C19 N4 Mn1 125.9(2) . . ?
C20 N4 Mn1 114.5(2) . . ?
C45 N5 C35 107.4(3) . . ?
C45 N5 C29 114.3(3) . . ?
C35 N5 C29 109.6(3) . . ?
C45 N5 Mn2 111.7(2) . . ?
C35 N5 Mn2 106.08(18) . . ?
C29 N5 Mn2 107.43(18) . . ?
C56 N6 C46 107.8(3) . . ?
C56 N6 C30 113.2(3) . . ?
C46 N6 C30 109.9(2) . . ?
C56 N6 Mn2 112.4(2) . . ?
C46 N6 Mn2 105.8(2) . . ?
C30 N6 Mn2 107.48(19) . . ?
C36 N7 C37 119.2(3) . . ?
C36 N7 Mn2 127.3(2) . . ?
C37 N7 Mn2 113.4(2) . . ?
C47 N8 C48 119.1(3) . . ?
C47 N8 Mn2 126.6(2) . . ?
C48 N8 Mn2 113.6(2) . . ?
N1 C1 C2 109.3(2) . . ?
N1 C1 C6 114.0(2) . . ?
C2 C1 C6 111.0(2) . . ?
N1 C1 H1 107.4 . . ?
C2 C1 H1 107.4 . . ?
C6 C1 H1 107.4 . . ?
N2 C2 C1 109.1(2) . . ?
N2 C2 C3 113.7(2) . . ?
C1 C2 C3 111.8(2) . . ?
N2 C2 H2 107.3 . . ?
C1 C2 H2 107.3 . . ?
C3 C2 H2 107.3 . . ?
C2 C3 C4 111.4(3) . . ?
C2 C3 H3A 109.3 . . ?
C4 C3 H3A 109.3 . . ?
C2 C3 H3B 109.3 . . ?
C4 C3 H3B 109.3 . . ?
H3A C3 H3B 108.0 . . ?
C5 C4 C3 110.9(3) . . ?
C5 C4 H4A 109.5 . . ?
C3 C4 H4A 109.5 . . ?
C5 C4 H4B 109.5 . . ?
C3 C4 H4B 109.5 . . ?
H4A C4 H4B 108.0 . . ?
C4 C5 C6 110.4(3) . . ?
C4 C5 H5A 109.6 . . ?
C6 C5 H5A 109.6 . . ?
C4 C5 H5B 109.6 . . ?
C6 C5 H5B 109.6 . . ?
H5A C5 H5B 108.1 . . ?
C5 C6 C1 110.5(3) . . ?
C5 C6 H6A 109.6 . . ?
C1 C6 H6A 109.6 . . ?
C5 C6 H6B 109.6 . . ?
C1 C6 H6B 109.6 . . ?
H6A C6 H6B 108.1 . . ?
N1 C7 C9 109.3(2) . . ?
N1 C7 H7A 109.8 . . ?
C9 C7 H7A 109.8 . . ?
N1 C7 H7B 109.8 . . ?
C9 C7 H7B 109.8 . . ?
H7A C7 H7B 108.3 . . ?
N3 C8 C15 122.6(3) . . ?
N3 C8 H8 118.7 . . ?
C15 C8 H8 118.7 . . ?
C10 C9 N3 121.6(3) . . ?
C10 C9 C7 125.3(3) . . ?
N3 C9 C7 113.1(2) . . ?
C9 C10 C16 120.1(3) . . ?
C9 C10 H10 120.0 . . ?
C16 C10 H10 120.0 . . ?
C12 C11 C16 119.5(4) . . ?
C12 C11 H11 120.2 . . ?
C16 C11 H11 120.2 . . ?
C11 C12 C13 121.3(3) . . ?
C11 C12 H12 119.4 . . ?
C13 C12 H12 119.4 . . ?
C14 C13 C12 120.8(4) . . ?
C14 C13 H13 119.6 . . ?
C12 C13 H13 119.6 . . ?
C13 C14 C15 119.1(3) . . ?
C13 C14 H14 120.4 . . ?
C15 C14 H14 120.4 . . ?
C8 C15 C16 118.4(3) . . ?
C8 C15 C14 121.4(3) . . ?
C16 C15 C14 120.2(3) . . ?
C11 C16 C10 123.2(3) . . ?
C11 C16 C15 119.0(3) . . ?
C10 C16 C15 117.8(3) . . ?
N1 C17 H17A 109.5 . . ?
N1 C17 H17B 109.5 . . ?
H17A C17 H17B 109.5 . . ?
N1 C17 H17C 109.5 . . ?
H17A C17 H17C 109.5 . . ?
H17B C17 H17C 109.5 . . ?
C20 C18 N2 109.3(2) . . ?
C20 C18 H18A 109.8 . . ?
N2 C18 H18A 109.8 . . ?
C20 C18 H18B 109.8 . . ?
N2 C18 H18B 109.8 . . ?
H18A C18 H18B 108.3 . . ?
N4 C19 C26 122.9(3) . . ?
N4 C19 H19 118.5 . . ?
C26 C19 H19 118.5 . . ?
C21 C20 N4 121.7(3) . . ?
C21 C20 C18 125.1(3) . . ?
N4 C20 C18 113.2(3) . . ?
C20 C21 C27 119.7(3) . . ?
C20 C21 H21 120.2 . . ?
C27 C21 H21 120.2 . . ?
C23 C22 C27 119.4(4) . . ?
C23 C22 H22 120.3 . . ?
C27 C22 H22 120.3 . . ?
C22 C23 C24 121.0(4) . . ?
C22 C23 H23 119.5 . . ?
C24 C23 H23 119.5 . . ?
C25 C24 C23 120.9(4) . . ?
C25 C24 H24 119.5 . . ?
C23 C24 H24 119.5 . . ?
C24 C25 C26 119.0(4) . . ?
C24 C25 H25 120.5 . . ?
C26 C25 H25 120.5 . . ?
C27 C26 C19 117.9(3) . . ?
C27 C26 C25 120.5(3) . . ?
C19 C26 C25 121.5(3) . . ?
C26 C27 C22 119.0(3) . . ?
C26 C27 C21 118.2(3) . . ?
C22 C27 C21 122.8(4) . . ?
N2 C28 H28A 109.5 . . ?
N2 C28 H28B 109.5 . . ?
H28A C28 H28B 109.5 . . ?
N2 C28 H28C 109.5 . . ?
H28A C28 H28C 109.5 . . ?
H28B C28 H28C 109.5 . . ?
N5 C29 C30 110.0(3) . . ?
N5 C29 C34 114.2(3) . . ?
C30 C29 C34 110.2(3) . . ?
N5 C29 H29 107.4 . . ?
C30 C29 H29 107.4 . . ?
C34 C29 H29 107.4 . . ?
N6 C30 C29 109.8(2) . . ?
N6 C30 C31 113.5(3) . . ?
C29 C30 C31 110.9(3) . . ?
N6 C30 H30 107.5 . . ?
C29 C30 H30 107.5 . . ?
C31 C30 H30 107.5 . . ?
C32 C31 C30 111.1(3) . . ?
C32 C31 H31A 109.4 . . ?
C30 C31 H31A 109.4 . . ?
C32 C31 H31B 109.4 . . ?
C30 C31 H31B 109.4 . . ?
H31A C31 H31B 108.0 . . ?
C33 C32 C31 108.6(3) . . ?
C33 C32 H32A 110.0 . . ?
C31 C32 H32A 110.0 . . ?
C33 C32 H32B 110.0 . . ?
C31 C32 H32B 110.0 . . ?
H32A C32 H32B 108.4 . . ?
C32 C33 C34 110.7(3) . . ?
C32 C33 H33A 109.5 . . ?
C34 C33 H33A 109.5 . . ?
C32 C33 H33B 109.5 . . ?
C34 C33 H33B 109.5 . . ?
H33A C33 H33B 108.1 . . ?
C33 C34 C29 111.6(3) . . ?
C33 C34 H34A 109.3 . . ?
C29 C34 H34A 109.3 . . ?
C33 C34 H34B 109.3 . . ?
C29 C34 H34B 109.3 . . ?
H34A C34 H34B 108.0 . . ?
N5 C35 C37 110.9(2) . . ?
N5 C35 H35A 109.5 . . ?
C37 C35 H35A 109.5 . . ?
N5 C35 H35B 109.5 . . ?
C37 C35 H35B 109.5 . . ?
H35A C35 H35B 108.1 . . ?
N7 C36 C43 123.3(3) . . ?
N7 C36 H36 118.4 . . ?
C43 C36 H36 118.4 . . ?
C38 C37 N7 122.0(3) . . ?
C38 C37 C35 123.8(3) . . ?
N7 C37 C35 114.2(3) . . ?
C37 C38 C44 119.8(3) . . ?
C37 C38 H38 120.1 . . ?
C44 C38 H38 120.1 . . ?
C40 C39 C44 120.2(3) . . ?
C40 C39 H39 119.9 . . ?
C44 C39 H39 119.9 . . ?
C39 C40 C41 120.9(3) . . ?
C39 C40 H40 119.5 . . ?
C41 C40 H40 119.5 . . ?
C42 C41 C40 120.1(4) . . ?
C42 C41 H41 119.9 . . ?
C40 C41 H41 119.9 . . ?
C41 C42 C43 120.1(3) . . ?
C41 C42 H42 119.9 . . ?
C43 C42 H42 119.9 . . ?
C36 C43 C42 122.3(3) . . ?
C36 C43 C44 117.8(3) . . ?
C42 C43 C44 119.9(3) . . ?
C39 C44 C38 123.3(3) . . ?
C39 C44 C43 118.7(3) . . ?
C38 C44 C43 118.0(3) . . ?
N5 C45 H45A 109.5 . . ?
N5 C45 H45B 109.5 . . ?
H45A C45 H45B 109.5 . . ?
N5 C45 H45C 109.5 . . ?
H45A C45 H45C 109.5 . . ?
H45B C45 H45C 109.5 . . ?
C48 C46 N6 111.4(3) . . ?
C48 C46 H46A 109.3 . . ?
N6 C46 H46A 109.3 . . ?
C48 C46 H46B 109.3 . . ?
N6 C46 H46B 109.3 . . ?
H46A C46 H46B 108.0 . . ?
N8 C47 C54 123.4(3) . . ?
N8 C47 H47 118.3 . . ?
C54 C47 H47 118.3 . . ?
N8 C48 C49 121.8(4) . . ?
N8 C48 C46 113.7(3) . . ?
C49 C48 C46 124.4(3) . . ?
C48 C49 C55 120.0(3) . . ?
C48 C49 H49 120.0 . . ?
C55 C49 H49 120.0 . . ?
C51 C50 C55 120.1(4) . . ?
C51 C50 H50 120.0 . . ?
C55 C50 H50 120.0 . . ?
C50 C51 C52 122.2(4) . . ?
C50 C51 H51 118.9 . . ?
C52 C51 H51 118.9 . . ?
C53 C52 C51 118.9(5) . . ?
C53 C52 H52 120.6 . . ?
C51 C52 H52 120.6 . . ?
C52 C53 C54 120.6(4) . . ?
C52 C53 H53 119.7 . . ?
C54 C53 H53 119.7 . . ?
C47 C54 C55 117.7(4) . . ?
C47 C54 C53 121.9(3) . . ?
C55 C54 C53 120.2(3) . . ?
C54 C55 C49 117.9(3) . . ?
C54 C55 C50 118.0(4) . . ?
C49 C55 C50 124.1(4) . . ?
N6 C56 H56A 109.5 . . ?
N6 C56 H56B 109.5 . . ?
H56A C56 H56B 109.5 . . ?
N6 C56 H56C 109.5 . . ?
H56A C56 H56C 109.5 . . ?
H56B C56 H56C 109.5 . . ?
N9 C57 C58 178.1(5) . . ?
C57 C58 H58A 109.5 . . ?
C57 C58 H58B 109.5 . . ?
H58A C58 H58B 109.5 . . ?
C57 C58 H58C 109.5 . . ?
H58A C58 H58C 109.5 . . ?
H58B C58 H58C 109.5 . . ?
N10 C59 C60 178.5(5) . . ?
C59 C60 H60A 109.5 . . ?
C59 C60 H60B 109.5 . . ?
H60A C60 H60B 109.5 . . ?
C59 C60 H60C 109.5 . . ?
H60A C60 H60C 109.5 . . ?
H60B C60 H60C 109.5 . . ?
N11 C61 C62 176.8(7) . . ?
N11 C61 C63 111.6(8) . . ?
C62 C61 C63 65.6(7) . . ?
C61 C62 C63 63.2(7) . . ?
N12 C63 C61 119.3(18) . . ?
N12 C63 C62 169(2) . . ?
C61 C63 C62 51.2(7) . . ?

loop_
_geom_bond_atom_site_label_1
_geom_bond_atom_site_label_2
_geom_bond_distance
_geom_bond_site_symmetry_2
_geom_bond_publ_flag
Mn1 O1 1.794(2) . ?
Mn1 O2 1.800(2) . ?
Mn1 N3 2.073(3) . ?
Mn1 N4 2.088(3) . ?
Mn1 N2 2.116(3) . ?
Mn1 N1 2.123(2) . ?
Mn1 Mn2 2.6825(6) . ?
Mn2 O1 1.837(2) . ?
Mn2 O2 1.842(2) . ?
Mn2 N6 2.131(3) . ?
Mn2 N5 2.134(3) . ?
Mn2 N8 2.189(3) . ?
Mn2 N7 2.191(3) . ?
Cl1 O6 1.291(5) . ?
Cl1 O4 1.313(4) . ?
Cl1 O5 1.424(4) . ?
Cl1 O3 1.591(6) . ?
Cl1 O7 1.792(12) . ?
Cl2 O8 1.405(3) . ?
Cl2 O10 1.411(4) . ?
Cl2 O9 1.419(3) . ?
Cl2 O11 1.420(3) . ?
Cl3 O15 1.365(4) . ?
Cl3 O13 1.384(3) . ?
Cl3 O14 1.397(5) . ?
Cl3 O12 1.408(4) . ?
O16 O17 1.164(9) . ?
O18 O19 1.677(19) . ?
O19 O20 1.269(16) . ?
O20 O21 1.263(17) . ?
O21 O21 1.50(3) 2_647 ?
N1 C7 1.485(4) . ?
N1 C17 1.491(4) . ?
N1 C1 1.517(4) . ?
N2 C28 1.490(4) . ?
N2 C18 1.491(4) . ?
N2 C2 1.517(4) . ?
N3 C8 1.322(4) . ?
N3 C9 1.374(4) . ?
N4 C19 1.314(4) . ?
N4 C20 1.372(4) . ?
N5 C45 1.484(4) . ?
N5 C35 1.490(4) . ?
N5 C29 1.522(4) . ?
N6 C56 1.478(5) . ?
N6 C46 1.497(4) . ?
N6 C30 1.514(4) . ?
N7 C36 1.321(4) . ?
N7 C37 1.366(4) . ?
N8 C47 1.322(5) . ?
N8 C48 1.368(4) . ?
N9 C57 1.107(5) . ?
N10 C59 1.148(6) . ?
N11 C61 1.145(7) . ?
N12 C63 1.13(3) . ?
C1 C2 1.521(4) . ?
C1 C6 1.540(4) . ?
C1 H1 1.0000 . ?
C2 C3 1.522(4) . ?
C2 H2 1.0000 . ?
C3 C4 1.528(4) . ?
C3 H3A 0.9900 . ?
C3 H3B 0.9900 . ?
C4 C5 1.520(5) . ?
C4 H4A 0.9900 . ?
C4 H4B 0.9900 . ?
C5 C6 1.529(5) . ?
C5 H5A 0.9900 . ?
C5 H5B 0.9900 . ?
C6 H6A 0.9900 . ?
C6 H6B 0.9900 . ?
C7 C9 1.500(4) . ?
C7 H7A 0.9900 . ?
C7 H7B 0.9900 . ?
C8 C15 1.399(4) . ?
C8 H8 0.9500 . ?
C9 C10 1.357(4) . ?
C10 C16 1.412(5) . ?
C10 H10 0.9500 . ?
C11 C12 1.367(6) . ?
C11 C16 1.406(5) . ?
C11 H11 0.9500 . ?
C12 C13 1.405(6) . ?
C12 H12 0.9500 . ?
C13 C14 1.357(5) . ?
C13 H13 0.9500 . ?
C14 C15 1.417(5) . ?
C14 H14 0.9500 . ?
C15 C16 1.414(4) . ?
C17 H17A 0.9800 . ?
C17 H17B 0.9800 . ?
C17 H17C 0.9800 . ?
C18 C20 1.490(4) . ?
C18 H18A 0.9900 . ?
C18 H18B 0.9900 . ?
C19 C26 1.411(4) . ?
C19 H19 0.9500 . ?
C20 C21 1.363(4) . ?
C21 C27 1.418(5) . ?
C21 H21 0.9500 . ?
C22 C23 1.372(6) . ?
C22 C27 1.414(5) . ?
C22 H22 0.9500 . ?
C23 C24 1.403(7) . ?
C23 H23 0.9500 . ?
C24 C25 1.361(6) . ?
C24 H24 0.9500 . ?
C25 C26 1.415(5) . ?
C25 H25 0.9500 . ?
C26 C27 1.406(5) . ?
C28 H28A 0.9800 . ?
C28 H28B 0.9800 . ?
C28 H28C 0.9800 . ?
C29 C30 1.526(4) . ?
C29 C34 1.531(4) . ?
C29 H29 1.0000 . ?
C30 C31 1.537(5) . ?
C30 H30 1.0000 . ?
C31 C32 1.526(5) . ?
C31 H31A 0.9900 . ?
C31 H31B 0.9900 . ?
C32 C33 1.524(5) . ?
C32 H32A 0.9900 . ?
C32 H32B 0.9900 . ?
C33 C34 1.526(6) . ?
C33 H33A 0.9900 . ?
C33 H33B 0.9900 . ?
C34 H34A 0.9900 . ?
C34 H34B 0.9900 . ?
C35 C37 1.491(5) . ?
C35 H35A 0.9900 . ?
C35 H35B 0.9900 . ?
C36 C43 1.404(4) . ?
C36 H36 0.9500 . ?
C37 C38 1.366(4) . ?
C38 C44 1.415(5) . ?
C38 H38 0.9500 . ?
C39 C40 1.371(6) . ?
C39 C44 1.410(5) . ?
C39 H39 0.9500 . ?
C40 C41 1.412(6) . ?
C40 H40 0.9500 . ?
C41 C42 1.362(5) . ?
C41 H41 0.9500 . ?
C42 C43 1.415(5) . ?
C42 H42 0.9500 . ?
C43 C44 1.417(4) . ?
C45 H45A 0.9800 . ?
C45 H45B 0.9800 . ?
C45 H45C 0.9800 . ?
C46 C48 1.491(5) . ?
C46 H46A 0.9900 . ?
C46 H46B 0.9900 . ?
C47 C54 1.410(5) . ?
C47 H47 0.9500 . ?
C48 C49 1.371(5) . ?
C49 C55 1.415(6) . ?
C49 H49 0.9500 . ?
C50 C51 1.348(7) . ?
C50 C55 1.422(5) . ?
C50 H50 0.9500 . ?
C51 C52 1.422(7) . ?
C51 H51 0.9500 . ?
C52 C53 1.354(6) . ?
C52 H52 0.9500 . ?
C53 C54 1.417(6) . ?
C53 H53 0.9500 . ?
C54 C55 1.415(5) . ?
C56 H56A 0.9800 . ?
C56 H56B 0.9800 . ?
C56 H56C 0.9800 . ?
C57 C58 1.434(7) . ?
C58 H58A 0.9800 . ?
C58 H58B 0.9800 . ?
C58 H58C 0.9800 . ?
C59 C60 1.419(7) . ?
C60 H60A 0.9800 . ?
C60 H60B 0.9800 . ?
C60 H60C 0.9800 . ?
C61 C62 1.440(7) . ?
C61 C63 1.65(2) . ?
C62 C63 1.68(2) . ?

loop_
_geom_torsion_atom_site_label_1
_geom_torsion_atom_site_label_2
_geom_torsion_atom_site_label_3
_geom_torsion_atom_site_label_4
_geom_torsion
_geom_torsion_site_symmetry_1
_geom_torsion_site_symmetry_2
_geom_torsion_site_symmetry_3
_geom_torsion_site_symmetry_4
_geom_torsion_publ_flag
O2 Mn1 O1 Mn2 0.54(9) . . . . ?
N3 Mn1 O1 Mn2 -96.74(10) . . . . ?
N4 Mn1 O1 Mn2 90.43(10) . . . . ?
N2 Mn1 O1 Mn2 169.38(9) . . . . ?
N1 Mn1 O1 Mn2 -105.9(5) . . . . ?
O2 Mn2 O1 Mn1 -0.53(8) . . . . ?
N6 Mn2 O1 Mn1 -96.3(4) . . . . ?
N5 Mn2 O1 Mn1 166.88(10) . . . . ?
N8 Mn2 O1 Mn1 -99.39(10) . . . . ?
N7 Mn2 O1 Mn1 89.02(10) . . . . ?
O1 Mn1 O2 Mn2 -0.53(9) . . . . ?
N3 Mn1 O2 Mn2 89.75(10) . . . . ?
N4 Mn1 O2 Mn2 -98.36(10) . . . . ?
N2 Mn1 O2 Mn2 -100.5(5) . . . . ?
N1 Mn1 O2 Mn2 168.20(9) . . . . ?
O1 Mn2 O2 Mn1 0.52(8) . . . . ?
N6 Mn2 O2 Mn1 167.07(10) . . . . ?
N5 Mn2 O2 Mn1 -97.1(5) . . . . ?
N8 Mn2 O2 Mn1 90.04(10) . . . . ?
N7 Mn2 O2 Mn1 -99.35(10) . . . . ?
C7 N1 C1 C2 -153.7(2) . . . . ?
C17 N1 C1 C2 86.5(3) . . . . ?
Mn1 N1 C1 C2 -39.7(2) . . . . ?
C7 N1 C1 C6 81.5(3) . . . . ?
C17 N1 C1 C6 -38.4(3) . . . . ?
Mn1 N1 C1 C6 -164.6(2) . . . . ?
C28 N2 C2 C1 87.8(3) . . . . ?
C18 N2 C2 C1 -152.0(2) . . . . ?
Mn1 N2 C2 C1 -38.3(3) . . . . ?
C28 N2 C2 C3 -37.6(3) . . . . ?
C18 N2 C2 C3 82.5(3) . . . . ?
Mn1 N2 C2 C3 -163.7(2) . . . . ?
N1 C1 C2 N2 52.4(3) . . . . ?
C6 C1 C2 N2 179.0(2) . . . . ?
N1 C1 C2 C3 178.9(2) . . . . ?
C6 C1 C2 C3 -54.4(3) . . . . ?
N2 C2 C3 C4 178.4(2) . . . . ?
C1 C2 C3 C4 54.4(3) . . . . ?
C2 C3 C4 C5 -55.9(4) . . . . ?
C3 C4 C5 C6 57.7(4) . . . . ?
C4 C5 C6 C1 -57.7(4) . . . . ?
N1 C1 C6 C5 -180.0(2) . . . . ?
C2 C1 C6 C5 56.0(3) . . . . ?
C17 N1 C7 C9 -167.6(2) . . . . ?
C1 N1 C7 C9 69.3(3) . . . . ?
Mn1 N1 C7 C9 -46.7(2) . . . . ?
C9 N3 C8 C15 -0.5(4) . . . . ?
Mn1 N3 C8 C15 175.6(2) . . . . ?
C8 N3 C9 C10 0.2(4) . . . . ?
Mn1 N3 C9 C10 -176.3(2) . . . . ?
C8 N3 C9 C7 178.2(3) . . . . ?
Mn1 N3 C9 C7 1.6(3) . . . . ?
N1 C7 C9 C10 -151.1(3) . . . . ?
N1 C7 C9 N3 31.1(3) . . . . ?
N3 C9 C10 C16 0.6(4) . . . . ?
C7 C9 C10 C16 -177.1(3) . . . . ?
C16 C11 C12 C13 -0.6(6) . . . . ?
C11 C12 C13 C14 0.8(6) . . . . ?
C12 C13 C14 C15 0.1(5) . . . . ?
N3 C8 C15 C16 0.0(4) . . . . ?
N3 C8 C15 C14 -179.2(3) . . . . ?
C13 C14 C15 C8 178.1(3) . . . . ?
C13 C14 C15 C16 -1.1(4) . . . . ?
C12 C11 C16 C10 -179.1(3) . . . . ?
C12 C11 C16 C15 -0.4(5) . . . . ?
C9 C10 C16 C11 177.6(3) . . . . ?
C9 C10 C16 C15 -1.1(4) . . . . ?
C8 C15 C16 C11 -177.9(3) . . . . ?
C14 C15 C16 C11 1.3(4) . . . . ?
C8 C15 C16 C10 0.7(4) . . . . ?
C14 C15 C16 C10 -180.0(3) . . . . ?
C28 N2 C18 C20 -167.8(2) . . . . ?
C2 N2 C18 C20 68.5(3) . . . . ?
Mn1 N2 C18 C20 -47.9(3) . . . . ?
C20 N4 C19 C26 1.5(4) . . . . ?
Mn1 N4 C19 C26 -177.1(2) . . . . ?
C19 N4 C20 C21 -1.9(4) . . . . ?
Mn1 N4 C20 C21 176.8(2) . . . . ?
C19 N4 C20 C18 177.4(3) . . . . ?
Mn1 N4 C20 C18 -3.8(3) . . . . ?
N2 C18 C20 C21 -145.3(3) . . . . ?
N2 C18 C20 N4 35.4(3) . . . . ?
N4 C20 C21 C27 1.0(5) . . . . ?
C18 C20 C21 C27 -178.2(3) . . . . ?
C27 C22 C23 C24 1.6(8) . . . . ?
C22 C23 C24 C25 -1.7(8) . . . . ?
C23 C24 C25 C26 0.1(7) . . . . ?
N4 C19 C26 C27 -0.2(5) . . . . ?
N4 C19 C26 C25 -178.9(3) . . . . ?
C24 C25 C26 C27 1.6(6) . . . . ?
C24 C25 C26 C19 -179.7(4) . . . . ?
C19 C26 C27 C22 179.6(4) . . . . ?
C25 C26 C27 C22 -1.7(5) . . . . ?
C19 C26 C27 C21 -0.7(5) . . . . ?
C25 C26 C27 C21 178.0(3) . . . . ?
C23 C22 C27 C26 0.1(7) . . . . ?
C23 C22 C27 C21 -179.7(4) . . . . ?
C20 C21 C27 C26 0.3(5) . . . . ?
C20 C21 C27 C22 -180.0(4) . . . . ?
C45 N5 C29 C30 86.9(3) . . . . ?
C35 N5 C29 C30 -152.5(3) . . . . ?
Mn2 N5 C29 C30 -37.7(3) . . . . ?
C45 N5 C29 C34 -37.6(4) . . . . ?
C35 N5 C29 C34 83.1(3) . . . . ?
Mn2 N5 C29 C34 -162.1(2) . . . . ?
C56 N6 C30 C29 85.4(3) . . . . ?
C46 N6 C30 C29 -154.0(3) . . . . ?
Mn2 N6 C30 C29 -39.3(3) . . . . ?
C56 N6 C30 C31 -39.4(4) . . . . ?
C46 N6 C30 C31 81.2(4) . . . . ?
Mn2 N6 C30 C31 -164.1(2) . . . . ?
N5 C29 C30 N6 52.4(4) . . . . ?
C34 C29 C30 N6 179.2(3) . . . . ?
N5 C29 C30 C31 178.7(3) . . . . ?
C34 C29 C30 C31 -54.6(4) . . . . ?
N6 C30 C31 C32 -178.0(3) . . . . ?
C29 C30 C31 C32 57.9(4) . . . . ?
C30 C31 C32 C33 -59.2(5) . . . . ?
C31 C32 C33 C34 59.1(5) . . . . ?
C32 C33 C34 C29 -58.0(4) . . . . ?
N5 C29 C34 C33 179.4(3) . . . . ?
C30 C29 C34 C33 55.1(4) . . . . ?
C45 N5 C35 C37 -166.2(3) . . . . ?
C29 N5 C35 C37 69.1(3) . . . . ?
Mn2 N5 C35 C37 -46.6(3) . . . . ?
C37 N7 C36 C43 0.2(4) . . . . ?
Mn2 N7 C36 C43 177.8(2) . . . . ?
C36 N7 C37 C38 -1.4(4) . . . . ?
Mn2 N7 C37 C38 -179.3(2) . . . . ?
C36 N7 C37 C35 176.9(3) . . . . ?
Mn2 N7 C37 C35 -1.0(3) . . . . ?
N5 C35 C37 C38 -149.6(3) . . . . ?
N5 C35 C37 N7 32.1(4) . . . . ?
N7 C37 C38 C44 1.6(4) . . . . ?
C35 C37 C38 C44 -176.6(3) . . . . ?
C44 C39 C40 C41 0.0(6) . . . . ?
C39 C40 C41 C42 -0.8(6) . . . . ?
C40 C41 C42 C43 0.4(5) . . . . ?
N7 C36 C43 C42 -178.6(3) . . . . ?
N7 C36 C43 C44 0.7(4) . . . . ?
C41 C42 C43 C36 179.9(3) . . . . ?
C41 C42 C43 C44 0.7(5) . . . . ?
C40 C39 C44 C38 -179.2(3) . . . . ?
C40 C39 C44 C43 1.1(5) . . . . ?
C37 C38 C44 C39 179.6(3) . . . . ?
C37 C38 C44 C43 -0.7(4) . . . . ?
C36 C43 C44 C39 179.3(3) . . . . ?
C42 C43 C44 C39 -1.4(4) . . . . ?
C36 C43 C44 C38 -0.5(4) . . . . ?
C42 C43 C44 C38 178.8(3) . . . . ?
C56 N6 C46 C48 -166.6(3) . . . . ?
C30 N6 C46 C48 69.6(3) . . . . ?
Mn2 N6 C46 C48 -46.2(3) . . . . ?
C48 N8 C47 C54 -3.1(5) . . . . ?
Mn2 N8 C47 C54 167.1(2) . . . . ?
C47 N8 C48 C49 1.3(4) . . . . ?
Mn2 N8 C48 C49 -170.2(2) . . . . ?
C47 N8 C48 C46 177.0(3) . . . . ?
Mn2 N8 C48 C46 5.5(3) . . . . ?
N6 C46 C48 N8 27.2(4) . . . . ?
N6 C46 C48 C49 -157.2(3) . . . . ?
N8 C48 C49 C55 1.7(5) . . . . ?
C46 C48 C49 C55 -173.5(3) . . . . ?
C55 C50 C51 C52 -2.0(8) . . . . ?
C50 C51 C52 C53 -0.4(8) . . . . ?
C51 C52 C53 C54 2.5(7) . . . . ?
N8 C47 C54 C55 1.9(5) . . . . ?
N8 C47 C54 C53 -174.1(3) . . . . ?
C52 C53 C54 C47 173.7(4) . . . . ?
C52 C53 C54 C55 -2.2(6) . . . . ?
C47 C54 C55 C49 1.1(5) . . . . ?
C53 C54 C55 C49 177.2(3) . . . . ?
C47 C54 C55 C50 -176.3(3) . . . . ?
C53 C54 C55 C50 -0.2(5) . . . . ?
C48 C49 C55 C54 -2.9(5) . . . . ?
C48 C49 C55 C50 174.4(3) . . . . ?
C51 C50 C55 C54 2.3(6) . . . . ?
C51 C50 C55 C49 -174.9(4) . . . . ?
N11 C61 C63 N12 -8(3) . . . . ?
C62 C61 C63 N12 174(3) . . . . ?
N11 C61 C63 C62 178.3(7) . . . . ?
C61 C62 C63 N12 -31(11) . . . . ?
